data_1535044
loop_
_publ_author_name
'Hartenbach, I.'
'Schleid, T.'

_publ_section_title
;
 Na Y3 S3 (Si S4): a sodium-containing yttrium sulfide thiosilicate with
 channel structure
;
_journal_name_full 'Journal of Solid State Chemistry'
_journal_page_first 382
_journal_page_last 386
_journal_volume 171
_journal_year 2003
_chemical_formula_sum 'Na S7 Si Y3'
_chemical_name_systematic 'Na Y3 S3 (Si S4)'
_space_group_IT_number 173
_symmetry_space_group_name_Hall 'P 6c'
_symmetry_space_group_name_H-M 'P 63'
_cell_angle_alpha 90
_cell_angle_beta 90
_cell_angle_gamma 120
_cell_formula_units_Z 2
_cell_length_a 9.7657
_cell_length_b 9.7657
_cell_length_c 5.7061
_cell_volume 471.278
_citation_journal_id_ASTM JSSCBI
_cod_data_source_file Hartenbach_JSSCBI_2003_619.cif
_cod_data_source_block Na1S7Si1Y3
_cod_original_cell_volume 471.2776
_cod_original_formula_sum 'Na1 S7 Si1 Y3'
_cod_database_code 1535044

loop_
_symmetry_equiv_pos_as_xyz
x,y,z
x-y,x,z+1/2
-y,x-y,z
-x,-y,z+1/2
-x+y,-x,z
y,-x+y,z+1/2

loop_
_atom_site_label
_atom_site_type_symbol
_atom_site_fract_x
_atom_site_fract_y
_atom_site_fract_z
_atom_site_occupancy
_atom_site_U_iso_or_equiv
Si1 Si+4 0.3333 0.6667 0.1656 1 0.0
S3 S-2 0.2502 0.09387 0.787 1 0.0
Na1 Na+1 0 0 0.051 1 0.0
S1 S-2 0.3333 0.6667 0.5346 1 0.0
S2 S-2 0.52304 0.41873 0.5184 1 0.0
Y1 Y+3 0.35846 0.13271 0.25 1 0.0
